data_7001154
loop_
_publ_author_name
'Li, Dongdong'
'Tian, Jinlei'
'Kou, Yingying'
'Huang, Fuping'
'Chen, Gongjun'
'Gu, Wen'
'Liu, Xin'
'Liao, Daizheng'
'Cheng, Peng'
'Yan, Shiping'

_publ_section_title
;
 Synthesis, X-ray crystal structures, magnetism, and DNA cleavage
 properties of copper(ii) complexes with 1,4-tpbd ligand
;
_journal_issue 18
_journal_name_full 'Dalton Transactions'
_journal_page_first 3574
_journal_page_last 3583
_journal_paper_doi 10.1039/b823472h
_journal_year 2009
_chemical_formula_sum 'C30 H29 Cl2 Cu N6 O9'
_chemical_formula_weight 752.03
_chemical_name_systematic
;
?
;
_space_group_IT_number 2
_symmetry_cell_setting triclinic
_symmetry_space_group_name_Hall '-P 1'
_symmetry_space_group_name_H-M 'P -1'
_atom_sites_solution_hydrogens geom
_atom_sites_solution_primary direct
_atom_sites_solution_secondary difmap
_audit_creation_method SHELXL-97
_cell_angle_alpha 95.499(5)
_cell_angle_beta 101.124(6)
_cell_angle_gamma 115.852(5)
_cell_formula_units_Z 2
_cell_length_a 11.848(4)
_cell_length_b 12.525(4)
_cell_length_c 13.498(4)
_cell_measurement_reflns_used 2524
_cell_measurement_temperature 294(2)
_cell_measurement_theta_max 22.52
_cell_measurement_theta_min 2.18
_cell_volume 1731.6(10)
_computing_cell_refinement 'Bruker SMART'
_computing_data_collection 'Bruker SMART'
_computing_data_reduction 'Bruker SAINT'
_computing_molecular_graphics 'Bruker SHELXTL'
_computing_publication_material 'Bruker SHELXTL'
_computing_structure_refinement 'SHELXL-97 (Sheldrick, 1997)'
_computing_structure_solution 'SHELXS-97 (Sheldrick, 1990)'
_diffrn_ambient_temperature 294(2)
_diffrn_measured_fraction_theta_full 0.991
_diffrn_measured_fraction_theta_max 0.991
_diffrn_measurement_device_type 'CCD area detector'
_diffrn_measurement_method 'phi and omega scans'
_diffrn_radiation_monochromator graphite
_diffrn_radiation_source 'fine-focus sealed tube'
_diffrn_radiation_type MoK\a
_diffrn_radiation_wavelength 0.71073
_diffrn_reflns_av_R_equivalents 0.0242
_diffrn_reflns_av_sigmaI/netI 0.0595
_diffrn_reflns_limit_h_max 11
_diffrn_reflns_limit_h_min -14
_diffrn_reflns_limit_k_max 14
_diffrn_reflns_limit_k_min -12
_diffrn_reflns_limit_l_max 15
_diffrn_reflns_limit_l_min -16
_diffrn_reflns_number 8897
_diffrn_reflns_theta_full 25.02
_diffrn_reflns_theta_max 25.02
_diffrn_reflns_theta_min 1.57
_exptl_absorpt_coefficient_mu 0.844
_exptl_absorpt_correction_T_max 1.000000
_exptl_absorpt_correction_T_min 0.696461
_exptl_absorpt_correction_type multi-scan
_exptl_absorpt_process_details SADABS
_exptl_crystal_density_diffrn 1.442
_exptl_crystal_density_meas ?
_exptl_crystal_density_method 'not measured'
_exptl_crystal_F_000 772
_exptl_crystal_size_max 0.24
_exptl_crystal_size_mid 0.20
_exptl_crystal_size_min 0.14
_refine_diff_density_max 0.678
_refine_diff_density_min -0.515
_refine_diff_density_rms 0.083
_refine_ls_extinction_method none
_refine_ls_goodness_of_fit_ref 1.058
_refine_ls_hydrogen_treatment constr
_refine_ls_matrix_type full
_refine_ls_number_parameters 472
_refine_ls_number_reflns 6049
_refine_ls_number_restraints 102
_refine_ls_restrained_S_all 1.140
_refine_ls_R_factor_all 0.1086
_refine_ls_R_factor_gt 0.0658
_refine_ls_shift/su_max 0.001
_refine_ls_shift/su_mean 0.000
_refine_ls_structure_factor_coef Fsqd
_refine_ls_weighting_details 'calc w=1/[\s^2^(Fo^2^)+(0.1359P)^2^+0.0000P] where P=(Fo^2^+2Fc^2^)/3'
_refine_ls_weighting_scheme calc
_refine_ls_wR_factor_gt 0.1843
_refine_ls_wR_factor_ref 0.2223
_reflns_number_gt 3823
_reflns_number_total 6049
_reflns_threshold_expression >2sigma(I)
_cod_data_source_file b823472h.txt
_cod_data_source_block 070831a
_cod_depositor_comments
;
The following automatic conversions were performed:
'_symmetry_cell_setting' value 'Triclinic' changed to 'triclinic'
according to '/home/saulius/struct/CIF-dictionaries/cif_core.dic'
dictionary named 'cif_core.dic' version 2.4.1 from
2010-06-29.

'_exptl_absorpt_correction_type' value 'MULTI-SCAN' changed
to 'multi-scan' according to
'/home/saulius/struct/CIF-dictionaries/cif_core.dic' dictionary named
'cif_core.dic' version 2.4.1 from
2010-06-29.

'_refine_ls_hydrogen_treatment' value 'CONSTR' changed to
'constr' according to '/home/saulius/struct/CIF-dictionaries/cif_core.dic'
dictionary named 'cif_core.dic' version 2.4.1 from 2010-06-29.

Automatic conversion script
Id: cif_fix_enum 1527 2010-12-29 10:47:43Z saulius 

The following automatic conversions were performed:

'_exptl_crystal_density_meas' value 'NONE' was changed to '?' - the
value is perceived as not measured.

Automatic conversion script
Id: cif_fix_values 3008 2015-01-20 13:52:24Z robertas 
;
_cod_original_cell_volume 1731.7(10)
_cod_original_sg_symbol_H-M P-1
_cod_database_code 7001154

loop_
_symmetry_equiv_pos_as_xyz
'x, y, z'
'-x, -y, -z'

loop_
_atom_site_label
_atom_site_type_symbol
_atom_site_fract_x
_atom_site_fract_y
_atom_site_fract_z
_atom_site_U_iso_or_equiv
_atom_site_adp_type
_atom_site_occupancy
_atom_site_symmetry_multiplicity
_atom_site_calc_flag
_atom_site_refinement_flags
_atom_site_disorder_assembly
_atom_site_disorder_group
Cu1 Cu 0.73016(7) 0.77713(6) 0.71929(5) 0.0487(3) Uani 1 1 d . . .
O1 O 0.5348(4) 0.7111(4) 0.5913(3) 0.0754(13) Uani 1 1 d . . .
N1 N 0.8105(5) 0.7093(4) 0.6223(3) 0.0517(11) Uani 1 1 d . . .
N2 N 0.9349(4) 0.7993(4) 0.8363(3) 0.0516(11) Uani 1 1 d . . .
N3 N 0.6637(5) 0.6213(4) 0.7765(3) 0.0514(11) Uani 1 1 d . . .
N4 N 0.6747(4) 0.8653(4) 0.8254(4) 0.0520(11) Uani 1 1 d . . .
N5 N 0.8180(5) 0.9495(4) 0.6915(3) 0.0545(12) Uani 1 1 d . . .
N6 N 0.3917(7) 0.7567(7) 0.4926(6) 0.105(2) Uani 1 1 d . . .
C1 C 0.7415(6) 0.6396(5) 0.5263(4) 0.0611(16) Uani 1 1 d . . .
H1 H 0.6558 0.6241 0.5019 0.073 Uiso 1 1 calc R . .
C2 C 0.7950(7) 0.5909(6) 0.4637(4) 0.0701(19) Uani 1 1 d . . .
H2 H 0.7458 0.5451 0.3981 0.084 Uiso 1 1 calc R . .
C3 C 0.9208(7) 0.6104(5) 0.4989(4) 0.0612(16) Uani 1 1 d . . .
H3 H 0.9562 0.5754 0.4588 0.073 Uiso 1 1 calc R . .
C4 C 0.9954(6) 0.6848(5) 0.5973(4) 0.0595(15) Uani 1 1 d . . .
H4 H 1.0814 0.7015 0.6224 0.071 Uiso 1 1 calc R . .
C5 C 0.9366(6) 0.7324(5) 0.6559(4) 0.0507(14) Uani 1 1 d . . .
C6 C 1.0162(6) 0.8201(5) 0.7614(4) 0.0590(15) Uani 1 1 d . . .
H6A H 1.0906 0.8078 0.7887 0.071 Uiso 1 1 calc R . .
H6B H 1.0481 0.9031 0.7522 0.071 Uiso 1 1 calc R . .
C7 C 0.8938(6) 0.6785(5) 0.8646(4) 0.0590(16) Uani 1 1 d . . .
H7A H 0.9325 0.6907 0.9376 0.071 Uiso 1 1 calc R . .
H7B H 0.9289 0.6354 0.8275 0.071 Uiso 1 1 calc R . .
C8 C 0.7474(6) 0.5979(5) 0.8431(4) 0.0605(16) Uani 1 1 d . . .
C9 C 0.7028(10) 0.4967(7) 0.8884(6) 0.104(3) Uani 1 1 d . . .
H9 H 0.7606 0.4800 0.9329 0.124 Uiso 1 1 calc R . .
C10 C 0.5659(11) 0.4194(8) 0.8645(8) 0.119(3) Uani 1 1 d . . .
H10 H 0.5335 0.3532 0.8958 0.142 Uiso 1 1 calc R . .
C11 C 0.4823(9) 0.4427(7) 0.7956(7) 0.102(3) Uani 1 1 d . . .
H11 H 0.3933 0.3914 0.7775 0.122 Uiso 1 1 calc R . .
C12 C 0.5338(7) 0.5438(5) 0.7542(5) 0.0714(18) Uani 1 1 d . . .
H12 H 0.4771 0.5604 0.7083 0.086 Uiso 1 1 calc R . .
C13 C 0.9713(5) 0.9018(5) 0.9198(4) 0.0461(13) Uani 1 1 d . . .
C14 C 0.9136(5) 0.8822(5) 1.0034(4) 0.0490(13) Uani 1 1 d . . .
H14 H 0.8564 0.8038 1.0067 0.059 Uiso 1 1 calc R . .
C15 C 1.0587(5) 1.0213(5) 0.9191(4) 0.0484(13) Uani 1 1 d . . .
H15 H 1.0990 1.0365 0.8657 0.058 Uiso 1 1 calc R . .
C16 C 0.6059(6) 0.8216(6) 0.8936(5) 0.0655(17) Uani 1 1 d . . .
H16 H 0.5636 0.7382 0.8889 0.079 Uiso 1 1 calc R . .
C17 C 0.5951(7) 0.8961(7) 0.9713(5) 0.076(2) Uani 1 1 d . . .
H17 H 0.5451 0.8617 1.0160 0.092 Uiso 1 1 calc R . .
C18 C 0.6586(7) 1.0210(7) 0.9821(5) 0.0734(19) Uani 1 1 d . . .
H18 H 0.6548 1.0713 1.0353 0.088 Uiso 1 1 calc R . .
C19 C 0.7296(6) 1.0705(6) 0.9097(4) 0.0583(15) Uani 1 1 d . . .
C20 C 0.8000(7) 1.2001(6) 0.9124(5) 0.0681(18) Uani 1 1 d . . .
H20 H 0.7950 1.2546 0.9610 0.082 Uiso 1 1 calc R . .
C21 C 0.8736(7) 1.2428(6) 0.8446(5) 0.0738(19) Uani 1 1 d . . .
H21 H 0.9170 1.3258 0.8476 0.089 Uiso 1 1 calc R . .
C22 C 0.8850(6) 1.1614(5) 0.7684(4) 0.0580(15) Uani 1 1 d . . .
C23 C 0.9628(7) 1.2002(6) 0.6975(5) 0.0725(18) Uani 1 1 d . . .
H23 H 1.0131 1.2823 0.7003 0.087 Uiso 1 1 calc R . .
C24 C 0.9626(8) 1.1153(6) 0.6252(6) 0.082(2) Uani 1 1 d . . .
H24 H 1.0110 1.1395 0.5775 0.099 Uiso 1 1 calc R . .
C25 C 0.8876(8) 0.9898(6) 0.6237(5) 0.0745(19) Uani 1 1 d . . .
H25 H 0.8872 0.9333 0.5734 0.089 Uiso 1 1 calc R . .
C26 C 0.8138(5) 1.0342(5) 0.7622(4) 0.0504(14) Uani 1 1 d . . .
C27 C 0.7375(5) 0.9875(5) 0.8346(4) 0.0481(13) Uani 1 1 d . . .
C28 C 0.4765(10) 0.7680(9) 0.5719(7) 0.114(3) Uani 1 1 d . . .
H28 H 0.4977 0.8322 0.6249 0.137 Uiso 1 1 calc R . .
C29 C 0.3325(19) 0.8369(18) 0.4728(11) 0.275(12) Uani 1 1 d . . .
H29A H 0.2620 0.8166 0.5047 0.412 Uiso 1 1 calc R . .
H29B H 0.3003 0.8268 0.3998 0.412 Uiso 1 1 calc R . .
H29C H 0.3965 0.9196 0.5011 0.412 Uiso 1 1 calc R . .
C30 C 0.3568(11) 0.6653(10) 0.3983(8) 0.148(4) Uani 1 1 d . . .
H30A H 0.3693 0.7046 0.3408 0.221 Uiso 1 1 calc R . .
H30B H 0.2674 0.6058 0.3848 0.221 Uiso 1 1 calc R . .
H30C H 0.4111 0.6264 0.4084 0.221 Uiso 1 1 calc R . .
Cl1 Cl 0.6986(3) 0.9111(2) 0.3188(2) 0.1196(9) Uani 1 1 d D . .
Cl2 Cl 0.1984(2) 0.58200(19) 0.81861(15) 0.0941(7) Uani 1 1 d D . .
O2 O 0.6859(9) 0.8258(7) 0.3862(6) 0.203(4) Uani 1 1 d DU . .
O3 O 0.8041(7) 1.0265(5) 0.3727(5) 0.155(3) Uani 1 1 d DU . .
O4 O 0.7250(8) 0.8686(6) 0.2275(5) 0.168(3) Uani 1 1 d DU . .
O5 O 0.5793(8) 0.9146(10) 0.2897(9) 0.251(5) Uani 1 1 d DU . .
O6 O 0.0889(12) 0.5168(10) 0.7283(7) 0.129(5) Uani 0.488(11) 1 d PDU A 1
O7 O 0.1279(12) 0.5478(10) 0.9039(7) 0.122(5) Uani 0.488(11) 1 d PDU A 1
O8 O 0.2921(14) 0.5453(16) 0.8293(14) 0.219(11) Uani 0.488(11) 1 d PDU A 1
O9 O 0.2401(12) 0.7089(6) 0.8302(10) 0.125(5) Uani 0.488(11) 1 d PDU A 1
O6' O 0.2558(13) 0.6299(13) 0.7330(8) 0.163(7) Uani 0.512(11) 1 d PDU A 2
O7' O 0.2755(13) 0.6645(11) 0.9092(7) 0.161(7) Uani 0.512(11) 1 d PDU A 2
O8' O 0.2164(16) 0.4717(11) 0.8193(12) 0.170(7) Uani 0.512(11) 1 d PDU A 2
O9' O 0.0649(8) 0.5420(14) 0.7880(13) 0.175(8) Uani 0.512(11) 1 d PDU A 2

loop_
_atom_site_aniso_label
_atom_site_aniso_U_11
_atom_site_aniso_U_22
_atom_site_aniso_U_33
_atom_site_aniso_U_23
_atom_site_aniso_U_13
_atom_site_aniso_U_12
Cu1 0.0529(5) 0.0449(4) 0.0457(4) 0.0002(3) 0.0067(3) 0.0247(3)
O1 0.064(3) 0.089(3) 0.070(3) 0.014(2) -0.001(2) 0.041(3)
N1 0.056(3) 0.048(3) 0.044(3) -0.005(2) 0.003(2) 0.025(2)
N2 0.049(3) 0.053(3) 0.041(2) -0.009(2) 0.001(2) 0.021(2)
N3 0.051(3) 0.044(2) 0.050(3) -0.002(2) 0.002(2) 0.021(2)
N4 0.049(3) 0.054(3) 0.056(3) 0.005(2) 0.012(2) 0.029(2)
N5 0.065(3) 0.054(3) 0.049(3) 0.006(2) 0.015(2) 0.032(2)
N6 0.083(5) 0.150(7) 0.103(5) 0.033(5) 0.009(4) 0.078(5)
C1 0.064(4) 0.064(4) 0.044(3) -0.008(3) -0.005(3) 0.032(3)
C2 0.090(5) 0.065(4) 0.035(3) -0.017(3) -0.004(3) 0.031(4)
C3 0.084(5) 0.065(4) 0.044(3) -0.001(3) 0.017(3) 0.045(4)
C4 0.072(4) 0.070(4) 0.046(3) 0.001(3) 0.012(3) 0.044(3)
C5 0.058(4) 0.049(3) 0.040(3) -0.002(2) 0.003(3) 0.027(3)
C6 0.050(3) 0.070(4) 0.044(3) -0.015(3) 0.005(3) 0.025(3)
C7 0.072(4) 0.065(4) 0.047(3) -0.002(3) 0.003(3) 0.045(3)
C8 0.071(4) 0.052(3) 0.045(3) -0.005(3) -0.003(3) 0.028(3)
C9 0.124(8) 0.074(5) 0.095(6) 0.036(4) -0.004(5) 0.040(5)
C10 0.120(8) 0.078(6) 0.127(8) 0.052(6) 0.023(6) 0.018(6)
C11 0.081(6) 0.070(5) 0.121(7) 0.029(5) 0.012(5) 0.010(4)
C12 0.065(4) 0.055(4) 0.073(4) 0.008(3) -0.002(3) 0.017(3)
C13 0.042(3) 0.051(3) 0.032(3) -0.010(2) -0.003(2) 0.020(3)
C14 0.046(3) 0.048(3) 0.039(3) -0.004(2) 0.003(2) 0.016(3)
C15 0.043(3) 0.059(3) 0.032(3) -0.002(2) 0.003(2) 0.019(3)
C16 0.056(4) 0.080(4) 0.066(4) 0.014(3) 0.024(3) 0.034(3)
C17 0.063(4) 0.103(6) 0.068(4) 0.013(4) 0.024(3) 0.042(4)
C18 0.065(4) 0.093(5) 0.066(4) -0.008(4) 0.013(3) 0.047(4)
C19 0.056(4) 0.070(4) 0.053(3) -0.001(3) 0.005(3) 0.040(3)
C20 0.078(5) 0.059(4) 0.062(4) -0.011(3) 0.004(3) 0.038(4)
C21 0.081(5) 0.056(4) 0.078(5) 0.002(3) 0.000(4) 0.036(4)
C22 0.063(4) 0.050(3) 0.053(3) 0.007(3) 0.000(3) 0.027(3)
C23 0.080(5) 0.059(4) 0.073(4) 0.016(3) 0.014(4) 0.030(4)
C24 0.105(6) 0.074(5) 0.088(5) 0.037(4) 0.049(5) 0.044(4)
C25 0.107(6) 0.068(4) 0.064(4) 0.016(3) 0.035(4) 0.048(4)
C26 0.052(3) 0.057(3) 0.043(3) 0.002(3) 0.001(3) 0.033(3)
C27 0.046(3) 0.054(3) 0.047(3) 0.000(2) 0.001(2) 0.032(3)
C28 0.111(7) 0.121(7) 0.096(6) -0.005(5) -0.022(6) 0.067(6)
C29 0.34(2) 0.40(3) 0.192(14) -0.006(16) -0.048(15) 0.32(2)
C30 0.132(10) 0.161(10) 0.101(8) 0.024(7) 0.008(7) 0.036(8)
Cl1 0.111(2) 0.1040(17) 0.1039(17) 0.0087(14) 0.0452(15) 0.0109(15)
Cl2 0.1194(18) 0.0947(14) 0.0777(13) -0.0060(11) 0.0141(12) 0.0677(14)
O2 0.222(8) 0.178(7) 0.147(6) 0.073(6) 0.060(6) 0.026(5)
O3 0.159(6) 0.117(5) 0.130(5) -0.001(4) 0.052(5) 0.011(4)
O4 0.181(7) 0.153(6) 0.119(5) -0.002(4) 0.073(5) 0.025(5)
O5 0.217(9) 0.267(9) 0.294(10) 0.031(7) 0.035(7) 0.152(8)
O6 0.175(10) 0.093(7) 0.085(7) 0.003(6) 0.005(7) 0.048(7)
O7 0.134(9) 0.120(8) 0.103(8) 0.012(6) 0.042(7) 0.049(7)
O8 0.217(14) 0.214(13) 0.265(15) 0.060(10) 0.067(10) 0.131(10)
O9 0.146(9) 0.085(7) 0.139(9) 0.011(6) 0.023(7) 0.058(6)
O6' 0.157(10) 0.197(11) 0.123(9) 0.028(8) 0.057(7) 0.065(8)
O7' 0.183(11) 0.139(9) 0.114(9) 0.001(7) 0.036(8) 0.039(7)
O8' 0.160(10) 0.154(10) 0.218(11) -0.011(7) 0.029(8) 0.112(9)
O9' 0.153(10) 0.187(11) 0.220(13) 0.058(9) 0.079(9) 0.094(8)

loop_
_atom_type_symbol
_atom_type_description
_atom_type_scat_dispersion_real
_atom_type_scat_dispersion_imag
_atom_type_scat_source
C C 0.0033 0.0016 'International Tables Vol C Tables 4.2.6.8 and 6.1.1.4'
H H 0.0000 0.0000 'International Tables Vol C Tables 4.2.6.8 and 6.1.1.4'
N N 0.0061 0.0033 'International Tables Vol C Tables 4.2.6.8 and 6.1.1.4'
O O 0.0106 0.0060 'International Tables Vol C Tables 4.2.6.8 and 6.1.1.4'
Cl Cl 0.1484 0.1585 'International Tables Vol C Tables 4.2.6.8 and 6.1.1.4'
Cu Cu 0.3201 1.2651 'International Tables Vol C Tables 4.2.6.8 and 6.1.1.4'

loop_
_geom_angle_atom_site_label_1
_geom_angle_atom_site_label_2
_geom_angle_atom_site_label_3
_geom_angle
_geom_angle_site_symmetry_1
_geom_angle_site_symmetry_3
_geom_angle_publ_flag
N3 Cu1 N5 168.69(17) . . ?
N3 Cu1 N1 91.41(18) . . ?
N5 Cu1 N1 93.92(18) . . ?
N3 Cu1 N4 92.83(18) . . ?
N5 Cu1 N4 80.80(18) . . ?
N1 Cu1 N4 172.16(18) . . ?
N3 Cu1 O1 93.92(18) . . ?
N5 Cu1 O1 95.75(18) . . ?
N1 Cu1 O1 93.12(17) . . ?
N4 Cu1 O1 93.17(17) . . ?
C28 O1 Cu1 126.4(5) . . ?
C5 N1 C1 117.9(5) . . ?
C5 N1 Cu1 119.3(3) . . ?
C1 N1 Cu1 122.8(4) . . ?
C13 N2 C7 116.5(4) . . ?
C13 N2 C6 117.3(4) . . ?
C7 N2 C6 113.4(4) . . ?
C8 N3 C12 118.7(5) . . ?
C8 N3 Cu1 120.4(4) . . ?
C12 N3 Cu1 120.7(4) . . ?
C16 N4 C27 117.7(5) . . ?
C16 N4 Cu1 129.8(4) . . ?
C27 N4 Cu1 111.6(4) . . ?
C25 N5 C26 117.9(5) . . ?
C25 N5 Cu1 129.1(4) . . ?
C26 N5 Cu1 112.6(4) . . ?
C28 N6 C29 128.0(10) . . ?
C28 N6 C30 120.2(8) . . ?
C29 N6 C30 111.2(9) . . ?
N1 C1 C2 122.2(6) . . ?
N1 C1 H1 118.9 . . ?
C2 C1 H1 118.9 . . ?
C3 C2 C1 120.0(5) . . ?
C3 C2 H2 120.0 . . ?
C1 C2 H2 120.0 . . ?
C2 C3 C4 118.9(5) . . ?
C2 C3 H3 120.6 . . ?
C4 C3 H3 120.6 . . ?
C5 C4 C3 118.4(6) . . ?
C5 C4 H4 120.8 . . ?
C3 C4 H4 120.8 . . ?
N1 C5 C4 122.6(5) . . ?
N1 C5 C6 117.0(4) . . ?
C4 C5 C6 120.4(5) . . ?
N2 C6 C5 110.9(5) . . ?
N2 C6 H6A 109.5 . . ?
C5 C6 H6A 109.5 . . ?
N2 C6 H6B 109.5 . . ?
C5 C6 H6B 109.5 . . ?
H6A C6 H6B 108.1 . . ?
N2 C7 C8 116.0(5) . . ?
N2 C7 H7A 108.3 . . ?
C8 C7 H7A 108.3 . . ?
N2 C7 H7B 108.3 . . ?
C8 C7 H7B 108.3 . . ?
H7A C7 H7B 107.4 . . ?
N3 C8 C9 121.1(7) . . ?
N3 C8 C7 120.0(5) . . ?
C9 C8 C7 118.8(6) . . ?
C8 C9 C10 118.3(8) . . ?
C8 C9 H9 120.9 . . ?
C10 C9 H9 120.9 . . ?
C11 C10 C9 120.1(7) . . ?
C11 C10 H10 120.0 . . ?
C9 C10 H10 120.0 . . ?
C10 C11 C12 118.1(8) . . ?
C10 C11 H11 120.9 . . ?
C12 C11 H11 120.9 . . ?
N3 C12 C11 123.6(7) . . ?
N3 C12 H12 118.2 . . ?
C11 C12 H12 118.2 . . ?
C15 C13 C14 117.5(4) . . ?
C15 C13 N2 122.7(5) . . ?
C14 C13 N2 119.8(5) . . ?
C15 C14 C13 121.0(5) 2_777 . ?
C15 C14 H14 119.5 2_777 . ?
C13 C14 H14 119.5 . . ?
C14 C15 C13 121.5(5) 2_777 . ?
C14 C15 H15 119.2 2_777 . ?
C13 C15 H15 119.2 . . ?
N4 C16 C17 122.9(6) . . ?
N4 C16 H16 118.6 . . ?
C17 C16 H16 118.6 . . ?
C18 C17 C16 120.3(7) . . ?
C18 C17 H17 119.9 . . ?
C16 C17 H17 119.9 . . ?
C17 C18 C19 118.5(6) . . ?
C17 C18 H18 120.8 . . ?
C19 C18 H18 120.8 . . ?
C18 C19 C27 117.1(6) . . ?
C18 C19 C20 123.7(6) . . ?
C27 C19 C20 119.1(6) . . ?
C21 C20 C19 121.0(6) . . ?
C21 C20 H20 119.5 . . ?
C19 C20 H20 119.5 . . ?
C20 C21 C22 121.3(6) . . ?
C20 C21 H21 119.3 . . ?
C22 C21 H21 119.3 . . ?
C26 C22 C23 117.3(5) . . ?
C26 C22 C21 118.6(6) . . ?
C23 C22 C21 124.1(6) . . ?
C24 C23 C22 119.5(6) . . ?
C24 C23 H23 120.3 . . ?
C22 C23 H23 120.3 . . ?
C23 C24 C25 119.6(6) . . ?
C23 C24 H24 120.2 . . ?
C25 C24 H24 120.2 . . ?
N5 C25 C24 123.0(6) . . ?
N5 C25 H25 118.5 . . ?
C24 C25 H25 118.5 . . ?
N5 C26 C22 122.7(5) . . ?
N5 C26 C27 116.5(5) . . ?
C22 C26 C27 120.7(5) . . ?
N4 C27 C19 123.5(5) . . ?
N4 C27 C26 117.4(4) . . ?
C19 C27 C26 119.1(5) . . ?
O1 C28 N6 131.9(9) . . ?
O1 C28 H28 114.1 . . ?
N6 C28 H28 114.1 . . ?
N6 C29 H29A 109.5 . . ?
N6 C29 H29B 109.5 . . ?
H29A C29 H29B 109.5 . . ?
N6 C29 H29C 109.5 . . ?
H29A C29 H29C 109.5 . . ?
H29B C29 H29C 109.5 . . ?
N6 C30 H30A 109.5 . . ?
N6 C30 H30B 109.5 . . ?
H30A C30 H30B 109.5 . . ?
N6 C30 H30C 109.5 . . ?
H30A C30 H30C 109.5 . . ?
H30B C30 H30C 109.5 . . ?
O5 Cl1 O3 112.6(5) . . ?
O5 Cl1 O4 108.5(5) . . ?
O3 Cl1 O4 110.5(4) . . ?
O5 Cl1 O2 108.7(5) . . ?
O3 Cl1 O2 108.1(5) . . ?
O4 Cl1 O2 108.5(5) . . ?
O8 Cl2 O7' 85.4(10) . . ?
O8 Cl2 O9' 144.1(10) . . ?
O7' Cl2 O9' 121.7(7) . . ?
O8 Cl2 O9 117.3(8) . . ?
O7' Cl2 O9 56.6(7) . . ?
O9' Cl2 O9 98.1(8) . . ?
O8 Cl2 O6 115.4(7) . . ?
O7' Cl2 O6 159.1(8) . . ?
O9' Cl2 O6 39.9(7) . . ?
O9 Cl2 O6 109.7(6) . . ?
O8 Cl2 O8' 38.1(9) . . ?
O7' Cl2 O8' 108.7(7) . . ?
O9' Cl2 O8' 106.6(7) . . ?
O9 Cl2 O8' 155.4(8) . . ?
O6 Cl2 O8' 89.3(8) . . ?
O8 Cl2 O6' 80.8(9) . . ?
O7' Cl2 O6' 107.8(7) . . ?
O9' Cl2 O6' 108.6(7) . . ?
O9 Cl2 O6' 69.0(7) . . ?
O6 Cl2 O6' 77.5(7) . . ?
O8' Cl2 O6' 101.7(6) . . ?
O8 Cl2 O7 109.3(7) . . ?
O7' Cl2 O7 71.3(7) . . ?
O9' Cl2 O7 65.0(7) . . ?
O9 Cl2 O7 103.1(6) . . ?
O6 Cl2 O7 99.7(6) . . ?
O8' Cl2 O7 88.3(8) . . ?
O6' Cl2 O7 169.6(7) . . ?

loop_
_geom_bond_atom_site_label_1
_geom_bond_atom_site_label_2
_geom_bond_distance
_geom_bond_site_symmetry_2
_geom_bond_publ_flag
Cu1 N3 2.052(5) . ?
Cu1 N5 2.057(5) . ?
Cu1 N1 2.077(4) . ?
Cu1 N4 2.096(4) . ?
Cu1 O1 2.353(5) . ?
O1 C28 1.204(9) . ?
N1 C5 1.362(7) . ?
N1 C1 1.365(7) . ?
N2 C13 1.469(6) . ?
N2 C7 1.487(7) . ?
N2 C6 1.492(7) . ?
N3 C8 1.355(7) . ?
N3 C12 1.365(8) . ?
N4 C16 1.346(7) . ?
N4 C27 1.358(7) . ?
N5 C25 1.337(8) . ?
N5 C26 1.381(7) . ?
N6 C28 1.268(10) . ?
N6 C29 1.472(13) . ?
N6 C30 1.485(12) . ?
C1 C2 1.390(8) . ?
C1 H1 0.9300 . ?
C2 C3 1.376(9) . ?
C2 H2 0.9300 . ?
C3 C4 1.416(8) . ?
C3 H3 0.9300 . ?
C4 C5 1.396(7) . ?
C4 H4 0.9300 . ?
C5 C6 1.551(7) . ?
C6 H6A 0.9700 . ?
C6 H6B 0.9700 . ?
C7 C8 1.528(9) . ?
C7 H7A 0.9700 . ?
C7 H7B 0.9700 . ?
C8 C9 1.396(9) . ?
C9 C10 1.428(13) . ?
C9 H9 0.9300 . ?
C10 C11 1.371(12) . ?
C10 H10 0.9300 . ?
C11 C12 1.372(10) . ?
C11 H11 0.9300 . ?
C12 H12 0.9300 . ?
C13 C15 1.403(8) . ?
C13 C14 1.416(7) . ?
C14 C15 1.393(7) 2_777 ?
C14 H14 0.9300 . ?
C15 C14 1.393(7) 2_777 ?
C15 H15 0.9300 . ?
C16 C17 1.398(9) . ?
C16 H16 0.9300 . ?
C17 C18 1.387(10) . ?
C17 H17 0.9300 . ?
C18 C19 1.423(9) . ?
C18 H18 0.9300 . ?
C19 C27 1.427(7) . ?
C19 C20 1.458(9) . ?
C20 C21 1.371(10) . ?
C20 H20 0.9300 . ?
C21 C22 1.445(9) . ?
C21 H21 0.9300 . ?
C22 C26 1.426(8) . ?
C22 C23 1.428(9) . ?
C23 C24 1.371(9) . ?
C23 H23 0.9300 . ?
C24 C25 1.425(9) . ?
C24 H24 0.9300 . ?
C25 H25 0.9300 . ?
C26 C27 1.451(8) . ?
C28 H28 0.9300 . ?
C29 H29A 0.9600 . ?
C29 H29B 0.9600 . ?
C29 H29C 0.9600 . ?
C30 H30A 0.9600 . ?
C30 H30B 0.9600 . ?
C30 H30C 0.9600 . ?
Cl1 O5 1.413(6) . ?
Cl1 O3 1.433(5) . ?
Cl1 O4 1.438(5) . ?
Cl1 O2 1.447(6) . ?
Cl2 O8 1.363(8) . ?
Cl2 O7' 1.379(7) . ?
Cl2 O9' 1.394(8) . ?
Cl2 O9 1.426(7) . ?
Cl2 O6 1.454(8) . ?
Cl2 O8' 1.488(7) . ?
Cl2 O6' 1.496(8) . ?
Cl2 O7 1.536(7) . ?

loop_
_geom_torsion_atom_site_label_1
_geom_torsion_atom_site_label_2
_geom_torsion_atom_site_label_3
_geom_torsion_atom_site_label_4
_geom_torsion
_geom_torsion_site_symmetry_1
_geom_torsion_site_symmetry_2
_geom_torsion_site_symmetry_3
_geom_torsion_site_symmetry_4
_geom_torsion_publ_flag
N3 Cu1 O1 C28 132.2(8) . . . . ?
N5 Cu1 O1 C28 -41.9(8) . . . . ?
N1 Cu1 O1 C28 -136.2(8) . . . . ?
N4 Cu1 O1 C28 39.1(8) . . . . ?
N3 Cu1 N1 C5 -91.9(4) . . . . ?
N5 Cu1 N1 C5 78.2(4) . . . . ?
N4 Cu1 N1 C5 30.8(15) . . . . ?
O1 Cu1 N1 C5 174.1(4) . . . . ?
N3 Cu1 N1 C1 86.7(5) . . . . ?
N5 Cu1 N1 C1 -103.3(5) . . . . ?
N4 Cu1 N1 C1 -150.6(11) . . . . ?
O1 Cu1 N1 C1 -7.3(5) . . . . ?
N5 Cu1 N3 C8 -44.0(11) . . . . ?
N1 Cu1 N3 C8 74.1(4) . . . . ?
N4 Cu1 N3 C8 -99.3(4) . . . . ?
O1 Cu1 N3 C8 167.4(4) . . . . ?
N5 Cu1 N3 C12 131.3(9) . . . . ?
N1 Cu1 N3 C12 -110.6(5) . . . . ?
N4 Cu1 N3 C12 76.0(5) . . . . ?
O1 Cu1 N3 C12 -17.4(5) . . . . ?
N3 Cu1 N4 C16 -7.3(5) . . . . ?
N5 Cu1 N4 C16 -177.9(5) . . . . ?
N1 Cu1 N4 C16 -129.9(12) . . . . ?
O1 Cu1 N4 C16 86.8(5) . . . . ?
N3 Cu1 N4 C27 161.1(4) . . . . ?
N5 Cu1 N4 C27 -9.5(4) . . . . ?
N1 Cu1 N4 C27 38.5(14) . . . . ?
O1 Cu1 N4 C27 -104.8(4) . . . . ?
N3 Cu1 N5 C25 124.6(9) . . . . ?
N1 Cu1 N5 C25 6.7(6) . . . . ?
N4 Cu1 N5 C25 -179.1(6) . . . . ?
O1 Cu1 N5 C25 -86.8(6) . . . . ?
N3 Cu1 N5 C26 -47.5(11) . . . . ?
N1 Cu1 N5 C26 -165.4(4) . . . . ?
N4 Cu1 N5 C26 8.8(4) . . . . ?
O1 Cu1 N5 C26 101.1(4) . . . . ?
C5 N1 C1 C2 1.1(9) . . . . ?
Cu1 N1 C1 C2 -177.5(5) . . . . ?
N1 C1 C2 C3 1.3(10) . . . . ?
C1 C2 C3 C4 -2.7(10) . . . . ?
C2 C3 C4 C5 1.8(9) . . . . ?
C1 N1 C5 C4 -2.0(8) . . . . ?
Cu1 N1 C5 C4 176.6(4) . . . . ?
C1 N1 C5 C6 175.3(5) . . . . ?
Cu1 N1 C5 C6 -6.1(7) . . . . ?
C3 C4 C5 N1 0.6(9) . . . . ?
C3 C4 C5 C6 -176.6(5) . . . . ?
C13 N2 C6 C5 -153.9(4) . . . . ?
C7 N2 C6 C5 65.6(6) . . . . ?
N1 C5 C6 N2 38.9(7) . . . . ?
C4 C5 C6 N2 -143.8(5) . . . . ?
C13 N2 C7 C8 97.2(6) . . . . ?
C6 N2 C7 C8 -122.0(5) . . . . ?
C12 N3 C8 C9 0.0(9) . . . . ?
Cu1 N3 C8 C9 175.4(5) . . . . ?
C12 N3 C8 C7 176.3(5) . . . . ?
Cu1 N3 C8 C7 -8.3(7) . . . . ?
N2 C7 C8 N3 18.1(7) . . . . ?
N2 C7 C8 C9 -165.5(6) . . . . ?
N3 C8 C9 C10 -1.3(12) . . . . ?
C7 C8 C9 C10 -177.6(8) . . . . ?
C8 C9 C10 C11 2.5(15) . . . . ?
C9 C10 C11 C12 -2.4(15) . . . . ?
C8 N3 C12 C11 0.1(10) . . . . ?
Cu1 N3 C12 C11 -175.2(6) . . . . ?
C10 C11 C12 N3 1.1(13) . . . . ?
C7 N2 C13 C15 153.2(5) . . . . ?
C6 N2 C13 C15 14.0(7) . . . . ?
C7 N2 C13 C14 -29.2(7) . . . . ?
C6 N2 C13 C14 -168.4(5) . . . . ?
C15 C13 C14 C15 1.1(9) . . . 2_777 ?
N2 C13 C14 C15 -176.7(5) . . . 2_777 ?
C14 C13 C15 C14 -1.1(9) . . . 2_777 ?
N2 C13 C15 C14 176.6(5) . . . 2_777 ?
C27 N4 C16 C17 1.0(9) . . . . ?
Cu1 N4 C16 C17 168.9(5) . . . . ?
N4 C16 C17 C18 -1.2(10) . . . . ?
C16 C17 C18 C19 2.7(10) . . . . ?
C17 C18 C19 C27 -4.0(9) . . . . ?
C17 C18 C19 C20 179.8(6) . . . . ?
C18 C19 C20 C21 175.8(6) . . . . ?
C27 C19 C20 C21 -0.3(9) . . . . ?
C19 C20 C21 C22 -0.5(10) . . . . ?
C20 C21 C22 C26 2.4(9) . . . . ?
C20 C21 C22 C23 -178.2(6) . . . . ?
C26 C22 C23 C24 2.2(9) . . . . ?
C21 C22 C23 C24 -177.2(7) . . . . ?
C22 C23 C24 C25 -1.7(11) . . . . ?
C26 N5 C25 C24 3.5(10) . . . . ?
Cu1 N5 C25 C24 -168.3(5) . . . . ?
C23 C24 C25 N5 -1.2(12) . . . . ?
C25 N5 C26 C22 -2.9(8) . . . . ?
Cu1 N5 C26 C22 170.2(4) . . . . ?
C25 N5 C26 C27 -180.0(5) . . . . ?
Cu1 N5 C26 C27 -6.9(6) . . . . ?
C23 C22 C26 N5 0.1(8) . . . . ?
C21 C22 C26 N5 179.6(5) . . . . ?
C23 C22 C26 C27 177.0(5) . . . . ?
C21 C22 C26 C27 -3.5(8) . . . . ?
C16 N4 C27 C19 -2.6(8) . . . . ?
Cu1 N4 C27 C19 -172.6(4) . . . . ?
C16 N4 C27 C26 178.7(5) . . . . ?
Cu1 N4 C27 C26 8.7(6) . . . . ?
C18 C19 C27 N4 4.1(8) . . . . ?
C20 C19 C27 N4 -179.5(5) . . . . ?
C18 C19 C27 C26 -177.2(5) . . . . ?
C20 C19 C27 C26 -0.8(8) . . . . ?
N5 C26 C27 N4 -1.4(7) . . . . ?
C22 C26 C27 N4 -178.5(5) . . . . ?
N5 C26 C27 C19 179.9(5) . . . . ?
C22 C26 C27 C19 2.8(8) . . . . ?
Cu1 O1 C28 N6 160.3(9) . . . . ?
C29 N6 C28 O1 -175.0(15) . . . . ?
C30 N6 C28 O1 -5.5(19) . . . . ?
